data_1550327
loop_
_publ_author_name
'Ziegler, Christoph G. P.'
'Maier, Thomas M.'
'Pelties, Stefan'
'Taube, Clemens'
'Hennersdorf, Felix'
'Ehlers, A.W.'
'Weigand, Jan J.'
'Wolf, Robert'

_publ_section_title
;
 Construction of Alkyl-Substituted Pentaphosphido Ligands in the
 Coordination Sphere of Cobalt
;
_journal_name_full 'Chemical Science'
_journal_paper_doi 10.1039/C8SC04745F
_journal_year 2019
_chemical_formula_moiety 'C63 H78 Cl Co Ga N4 P5, 2(C6 H5 F)'
_chemical_formula_sum 'C75 H88 Cl Co F2 Ga N4 P5'
_chemical_formula_weight 1402.44
_chemical_name_systematic '[(MesBIAN)Co(? \h4:\h1 P5tBu)GaCl(nacnac)]'
_chemical_properties_physical Air-sensitive,Moisture-sensitive,Oxygen-sensitive
_space_group_crystal_system triclinic
_space_group_IT_number 2
_space_group_name_Hall '-P 1'
_space_group_name_H-M_alt 'P -1'
_symmetry_space_group_name_Hall '-P 1'
_symmetry_space_group_name_H-M 'P -1'
_atom_sites_solution_hydrogens geom
_atom_sites_solution_primary dual
_audit_creation_date 2018-10-18
_audit_creation_method
;
Olex2 1.2-alpha
(compiled 2018.07.26 svn.r3523 for OlexSys, GUI svn.r5532)
;
_audit_update_record
;
2018-10-18 deposited with the CCDC.
2018-11-30 downloaded from the CCDC.
;
_cell_angle_alpha 89.008(2)
_cell_angle_beta 77.087(2)
_cell_angle_gamma 78.673(2)
_cell_formula_units_Z 2
_cell_length_a 11.8741(3)
_cell_length_b 12.4783(3)
_cell_length_c 24.9702(6)
_cell_measurement_reflns_used 17670
_cell_measurement_temperature 123.01(10)
_cell_measurement_theta_max 74.0240
_cell_measurement_theta_min 3.8640
_cell_volume 3534.62(15)
_computing_cell_refinement 'CrysAlisPro 1.171.40.18b (Rigaku OD, 2018)'
_computing_data_collection 'CrysAlisPro 1.171.40.18b (Rigaku OD, 2018)'
_computing_data_reduction 'CrysAlisPro 1.171.40.18b (Rigaku OD, 2018)'
_computing_molecular_graphics 'Olex2 (Dolomanov et al., 2009)'
_computing_publication_material 'Olex2 (Dolomanov et al., 2009)'
_computing_structure_refinement 'ShelXL (Sheldrick, 2015)'
_computing_structure_solution 'ShelXT (Sheldrick, 2015)'
_diffrn_ambient_environment N~2~
_diffrn_ambient_temperature 123.01(10)
_diffrn_detector 'CCD plate'
_diffrn_detector_area_resol_mean 5.1773
_diffrn_detector_type Atlas
_diffrn_measured_fraction_theta_full 0.999
_diffrn_measured_fraction_theta_max 0.972
_diffrn_measurement_details
;
List of Runs (angles in degrees, time in seconds):

  # Type    Start    End  Width  t~exp~   \w     \q     \k     \f   Frames
#--------------------------------------------------------------------------
  1  \w    -66.00  28.00   1.00    2.50    --  -42.31  57.00-120.00   94
  2  \w    -68.00  19.00   1.00    2.50    --  -42.31  57.00  30.00   87
  3  \w   -112.00 -16.00   1.00    2.50    --  -42.31 -57.00  90.00   96
  4  \w      5.00  95.00   1.00    2.50    --   42.31-125.00   0.00   90
  5  \w     30.00  76.00   1.00   10.00    --  106.63 -94.00 -30.00   46
  6  \w     36.00  75.00   1.00   10.00    --  106.63 -45.00  90.00   39
  7  \w     93.00 131.00   1.00   10.00    --  106.63  45.00-180.00   38
  8  \w     32.00 105.00   1.00   10.00    --  106.63 -94.00   0.00   73
  9  \w     85.00 154.00   1.00   10.00    --  106.63  45.00  90.00   69
 10  \w     47.00  72.00   1.00   10.00    --  106.63 -45.00  60.00   25
 11  \w     97.00 145.00   1.00   10.00    --  106.63  15.00 -30.00   48
 12  \w     33.00 147.00   1.00   10.00    --  106.63 -15.00 -90.00  114
 13  \w     54.00 106.00   1.00   10.00    --  106.63 -94.00 120.00   52
 14  \w     56.00 122.00   1.00   10.00    --  106.63-125.00-120.00   66
 15  \w     32.00  68.00   1.00   10.00    --  106.63 -30.00 150.00   36
 16  \w     39.00  75.00   1.00   10.00    --  106.63 -45.00 -30.00   36
 17  \w     36.00  71.00   1.00   10.00    --  106.63-125.00 -30.00   35
 18  \w     92.00 118.00   1.00   10.00    --  106.63-125.00 -30.00   26
 19  \w     33.00  69.00   1.00   10.00    --  106.63 -30.00-180.00   36
 20  \w     42.00  67.00   1.00   10.00    --  106.63 -61.00  60.00   25
 21  \w    102.00 129.00   1.00   10.00    --  106.63 -61.00  60.00   27
 22  \w     62.00  93.00   1.00   10.00    --  106.63  15.00 -30.00   31
 23  \w     34.00 108.00   1.00   10.00    --  106.63 -94.00  60.00   74
 24  \w     49.00 115.00   1.00   10.00    --  106.63 -77.00-150.00   66
;
_diffrn_measurement_device 'four-circle diffractometer'
_diffrn_measurement_device_type 'SuperNova, Single source at offset/far, Atlas'
_diffrn_measurement_method '\w scans'
_diffrn_orient_matrix_type 'CrysAlisPro convention (1999,Acta A55,543-557)'
_diffrn_orient_matrix_UB_11 0.0039365000
_diffrn_orient_matrix_UB_12 -0.0192556000
_diffrn_orient_matrix_UB_13 -0.0612225000
_diffrn_orient_matrix_UB_21 -0.0777205000
_diffrn_orient_matrix_UB_22 -0.0861453000
_diffrn_orient_matrix_UB_23 0.0155869000
_diffrn_orient_matrix_UB_31 -0.1112708000
_diffrn_orient_matrix_UB_32 0.0898570000
_diffrn_orient_matrix_UB_33 0.0042927000
_diffrn_radiation_monochromator mirror
_diffrn_radiation_probe x-ray
_diffrn_radiation_type CuK\a
_diffrn_radiation_wavelength 1.54184
_diffrn_reflns_av_R_equivalents 0.0329
_diffrn_reflns_av_unetI/netI 0.0378
_diffrn_reflns_Laue_measured_fraction_full 0.999
_diffrn_reflns_Laue_measured_fraction_max 0.972
_diffrn_reflns_limit_h_max 14
_diffrn_reflns_limit_h_min -14
_diffrn_reflns_limit_k_max 15
_diffrn_reflns_limit_k_min -15
_diffrn_reflns_limit_l_max 29
_diffrn_reflns_limit_l_min -31
_diffrn_reflns_number 28770
_diffrn_reflns_point_group_measured_fraction_full 0.999
_diffrn_reflns_point_group_measured_fraction_max 0.972
_diffrn_reflns_theta_full 67.684
_diffrn_reflns_theta_max 74.207
_diffrn_reflns_theta_min 3.614
_diffrn_source 'micro-focus sealed X-ray tube'
_diffrn_source_type 'SuperNova (Cu) X-ray Source'
_exptl_absorpt_coefficient_mu 4.115
_exptl_absorpt_correction_T_max 0.999
_exptl_absorpt_correction_T_min 0.331
_exptl_absorpt_correction_type gaussian
_exptl_absorpt_process_details
;
CrysAlisPro 1.171.40.18b (Rigaku Oxford Diffraction, 2018)
Numerical absorption correction based on gaussian integration over
            a multifaceted crystal model
Empirical absorption correction using spherical harmonics,
 implemented in SCALE3 ABSPACK scaling algorithm.
;
_exptl_crystal_colour 'dark violet'
_exptl_crystal_colour_modifier dark
_exptl_crystal_colour_primary violet
_exptl_crystal_density_diffrn 1.318
_exptl_crystal_description block
_exptl_crystal_F_000 1468
_exptl_crystal_recrystallization_method 'slow evaporation form fluorobenzene'
_exptl_crystal_size_max 0.402
_exptl_crystal_size_mid 0.36
_exptl_crystal_size_min 0.197
_refine_diff_density_max 1.854
_refine_diff_density_min -0.596
_refine_diff_density_rms 0.076
_refine_ls_extinction_method none
_refine_ls_goodness_of_fit_ref 1.037
_refine_ls_hydrogen_treatment constr
_refine_ls_matrix_type full
_refine_ls_number_parameters 831
_refine_ls_number_reflns 13997
_refine_ls_number_restraints 0
_refine_ls_restrained_S_all 1.037
_refine_ls_R_factor_all 0.0461
_refine_ls_R_factor_gt 0.0444
_refine_ls_shift/su_max 0.001
_refine_ls_shift/su_mean 0.000
_refine_ls_structure_factor_coef Fsqd
_refine_ls_weighting_details 'w=1/[\s^2^(Fo^2^)+(0.0731P)^2^+1.8771P] where P=(Fo^2^+2Fc^2^)/3'
_refine_ls_weighting_scheme calc
_refine_ls_wR_factor_gt 0.1162
_refine_ls_wR_factor_ref 0.1179
_reflns_Friedel_coverage 0.000
_reflns_number_gt 13408
_reflns_number_total 13997
_reflns_threshold_expression 'I > 2\s(I)'
_cod_data_source_file c8sc04745f2.cif
_cod_data_source_block zic111
_cod_original_cell_volume 3534.63(15)
_cod_database_code 1550327
_shelx_shelxl_version_number 2014/7
_chemical_oxdiff_formula 'C75 H88 Cl Co F2 Ga N4 P5 '
_chemical_oxdiff_usercomment fluorobenzene
_shelx_space_group_comment
;
The symmetry employed for this shelxl refinement is uniquely defined
by the following loop, which should always be used as a source of
symmetry information in preference to the above space-group names.
They are only intended as comments.
;
_shelx_estimated_absorpt_t_max 0.498
_shelx_estimated_absorpt_t_min 0.289
_reflns_odcompleteness_completeness 99.97
_reflns_odcompleteness_iscentric 1
_reflns_odcompleteness_theta 66.97
_olex2_refinement_description
;
1. Fixed Uiso
 At 1.2 times of:
  All C(H) groups
 At 1.5 times of:
  All C(H,H,H) groups
2. Others
 Sof(H85)=Sof(F90)=1-FVAR(1)
 Sof(H87)=Sof(F89)=FVAR(1)
3.a Ternary CH refined with riding coordinates:
 C67(H67), C64(H64), C70(H70), C73(H73)
3.b Aromatic/amide H refined with riding coordinates:
 C16(H16), C22(H22), C21(H21), C20(H20), C17(H17), C18(H18), C40(H40),
 C53(H53), C60(H60), C28(H28), C30(H30), C38(H38), C61(H61), C49(H49), C62(H62),
  C47(H47), C48(H48), C77(H77), C78(H78), C85(H85), C88(H88), C84(H84),
 C81(H81), C83(H83), C87(H87), C80(H80), C79(H79), C86(H86)
3.c Idealised Me refined as rotating group:
 C56(H56A,H56B,H56C), C43(H43A,H43B,H43C), C69(H69A,H69B,H69C), C57(H57A,H57B,
 H57C), C33(H33A,H33B,H33C), C42(H42A,H42B,H42C), C72(H72A,H72B,H72C), C68(H68A,
 H68B,H68C), C75(H75A,H75B,H75C), C10(H10A,H10B,H10C), C34(H34A,H34B,H34C),
 C71(H71A,H71B,H71C), C74(H74A,H74B,H74C), C44(H44A,H44B,H44C), C66(H66A,H66B,
 H66C), C65(H65A,H65B,H65C), C32(H32A,H32B,H32C), C11(H11A,H11B,H11C), C12(H12A,
 H12B,H12C)
;
_olex2_date_sample_data_collection 2018-05-09
_olex2_submission_original_sample_id zic111
_olex2_submission_special_instructions 'No special instructions were received'
_oxdiff_exptl_absorpt_empirical_details
;
Empirical correction (ABSPACK) includes:
- Absorption correction using spherical harmonics
- Frame scaling
- Detector area scaling
;
_oxdiff_exptl_absorpt_empirical_full_max 2.674
_oxdiff_exptl_absorpt_empirical_full_min 0.588

loop_
_space_group_symop_operation_xyz
'x, y, z'
'-x, -y, -z'

loop_
_atom_site_label
_atom_site_type_symbol
_atom_site_fract_x
_atom_site_fract_y
_atom_site_fract_z
_atom_site_U_iso_or_equiv
_atom_site_adp_type
_atom_site_occupancy
_atom_site_site_symmetry_order
_atom_site_calc_flag
_atom_site_refinement_flags_posn
_atom_site_refinement_flags_occupancy
_atom_site_disorder_assembly
_atom_site_disorder_group
Ga1 Ga 0.58946(2) 0.61374(2) 0.19247(2) 0.01516(7) Uani 1 1 d . . . .
Co2 Co 0.79874(3) 0.31069(3) 0.30519(2) 0.01640(9) Uani 1 1 d . . . .
Cl3 Cl 0.60487(4) 0.75459(4) 0.24027(2) 0.02370(11) Uani 1 1 d . . . .
P4 P 0.64291(5) 0.44841(4) 0.31683(2) 0.01828(11) Uani 1 1 d . . . .
P5 P 0.61574(4) 0.44465(4) 0.23500(2) 0.01853(11) Uani 1 1 d . . . .
P6 P 0.79966(5) 0.35548(4) 0.21406(2) 0.02221(12) Uani 1 1 d . . . .
P8 P 0.80015(6) 0.49429(5) 0.32805(3) 0.02724(13) Uani 1 1 d . . . .
P7 P 0.91328(5) 0.42454(5) 0.25305(3) 0.02931(14) Uani 1 1 d . . . .
N35 N 0.89337(15) 0.23699(14) 0.35502(7) 0.0173(3) Uani 1 1 d . . . .
N25 N 0.76607(15) 0.16896(14) 0.29713(7) 0.0174(3) Uani 1 1 d . . . .
N51 N 0.43584(14) 0.65228(14) 0.17277(7) 0.0174(3) Uani 1 1 d . . . .
N55 N 0.68527(15) 0.62139(15) 0.11896(7) 0.0190(3) Uani 1 1 d . . . .
C23 C 0.81728(17) 0.09485(16) 0.32748(8) 0.0167(4) Uani 1 1 d . . . .
C58 C 0.80452(19) 0.55837(18) 0.10461(8) 0.0207(4) Uani 1 1 d . . . .
C13 C 0.82068(18) -0.02213(17) 0.33589(8) 0.0175(4) Uani 1 1 d . . . .
C15 C 0.94317(18) 0.03811(17) 0.38725(8) 0.0179(4) Uani 1 1 d . . . .
C24 C 0.88928(17) 0.13225(17) 0.35888(8) 0.0171(4) Uani 1 1 d . . . .
C36 C 0.96915(18) 0.27642(17) 0.38427(9) 0.0185(4) Uani 1 1 d . . . .
C26 C 0.70424(18) 0.12863(16) 0.26109(9) 0.0184(4) Uani 1 1 d . . . .
C14 C 0.89771(18) -0.05115(17) 0.37241(8) 0.0180(4) Uani 1 1 d . . . .
C16 C 1.02129(19) 0.02034(18) 0.42124(9) 0.0213(4) Uani 1 1 d . . . .
H16 H 1.0529 0.0772 0.4316 0.026 Uiso 1 1 calc R . . .
C52 C 0.42534(19) 0.70671(17) 0.12718(9) 0.0210(4) Uani 1 1 d . . . .
C22 C 0.77071(18) -0.10125(17) 0.31791(9) 0.0200(4) Uani 1 1 d . . . .
H22 H 0.7206 -0.0846 0.2939 0.024 Uiso 1 1 calc R . . .
C27 C 0.7691(2) 0.07857(18) 0.21103(9) 0.0242(4) Uani 1 1 d . . . .
C21 C 0.79773(19) -0.20928(17) 0.33706(9) 0.0217(4) Uani 1 1 d . . . .
H21 H 0.7639 -0.2631 0.3253 0.026 Uiso 1 1 calc R . . .
C19 C 0.92571(19) -0.15718(17) 0.39110(8) 0.0204(4) Uani 1 1 d . . . .
C59 C 0.8205(2) 0.45154(19) 0.08312(9) 0.0236(4) Uani 1 1 d . . . .
C41 C 0.92293(19) 0.32420(17) 0.43657(9) 0.0209(4) Uani 1 1 d . . . .
C45 C 0.33377(18) 0.62704(18) 0.21058(9) 0.0204(4) Uani 1 1 d . . . .
C54 C 0.6410(2) 0.68518(18) 0.08215(9) 0.0222(4) Uani 1 1 d . . . .
C20 C 0.87209(19) -0.23715(17) 0.37240(9) 0.0222(4) Uani 1 1 d . . . .
H20 H 0.8873 -0.3087 0.3841 0.027 Uiso 1 1 calc R . . .
C17 C 1.0524(2) -0.0874(2) 0.44006(9) 0.0248(4) Uani 1 1 d . . . .
H17 H 1.1056 -0.1002 0.4628 0.030 Uiso 1 1 calc R . . .
C63 C 0.89893(19) 0.60194(19) 0.11370(9) 0.0231(4) Uani 1 1 d . . . .
C67 C 0.8871(2) 0.7175(2) 0.13482(10) 0.0258(5) Uani 1 1 d . . . .
H67 H 0.8042 0.7540 0.1400 0.031 Uiso 1 1 calc R . . .
C31 C 0.5832(2) 0.13325(18) 0.27779(10) 0.0250(4) Uani 1 1 d . . . .
C18 C 1.0070(2) -0.17291(18) 0.42599(9) 0.0240(4) Uani 1 1 d . . . .
H18 H 1.0295 -0.2419 0.4394 0.029 Uiso 1 1 calc R . . .
C37 C 1.08991(19) 0.26279(18) 0.36010(10) 0.0231(4) Uani 1 1 d . . . .
C50 C 0.31081(19) 0.52054(19) 0.20899(10) 0.0237(4) Uani 1 1 d . . . .
C40 C 0.9993(2) 0.35930(18) 0.46462(9) 0.0238(4) Uani 1 1 d . . . .
H40 H 0.9686 0.3933 0.4991 0.029 Uiso 1 1 calc R . . .
C46 C 0.26116(19) 0.7072(2) 0.24892(10) 0.0245(4) Uani 1 1 d . . . .
C64 C 0.7175(2) 0.4046(2) 0.07343(10) 0.0281(5) Uani 1 1 d . . . .
H64 H 0.6475 0.4387 0.1009 0.034 Uiso 1 1 calc R . . .
C53 C 0.5213(2) 0.72895(19) 0.08768(9) 0.0240(4) Uani 1 1 d . . . .
H53 H 0.5028 0.7796 0.0617 0.029 Uiso 1 1 calc R . . .
C70 C 0.2784(2) 0.82460(19) 0.25050(10) 0.0276(5) Uani 1 1 d . . . .
H70 H 0.3469 0.8320 0.2214 0.033 Uiso 1 1 calc R . . .
C60 C 0.9346(2) 0.3895(2) 0.07034(10) 0.0304(5) Uani 1 1 d . . . .
H60 H 0.9477 0.3195 0.0550 0.036 Uiso 1 1 calc R . . .
C56 C 0.7237(2) 0.7133(2) 0.03081(10) 0.0325(5) Uani 1 1 d . . . .
H56A H 0.7511 0.7780 0.0378 0.049 Uiso 1 1 calc GR . . .
H56B H 0.6828 0.7260 0.0015 0.049 Uiso 1 1 calc GR . . .
H56C H 0.7898 0.6537 0.0205 0.049 Uiso 1 1 calc GR . . .
C73 C 0.3850(2) 0.43586(19) 0.16577(10) 0.0247(4) Uani 1 1 d . . . .
H73 H 0.4650 0.4508 0.1569 0.030 Uiso 1 1 calc R . . .
F82 F 0.4826(3) 0.2015(2) 0.47572(13) 0.0911(9) Uani 1 1 d . . . .
C28 C 0.7092(3) 0.0362(2) 0.17713(10) 0.0314(5) Uani 1 1 d . . . .
H28 H 0.7513 0.0042 0.1433 0.038 Uiso 1 1 calc R . . .
C39 C 1.1198(2) 0.3448(2) 0.44248(11) 0.0287(5) Uani 1 1 d . . . .
C30 C 0.5278(2) 0.0877(2) 0.24252(12) 0.0324(5) Uani 1 1 d . . . .
H30 H 0.4472 0.0894 0.2533 0.039 Uiso 1 1 calc R . . .
C43 C 0.7947(2) 0.3348(2) 0.46380(10) 0.0302(5) Uani 1 1 d . . . .
H43A H 0.7505 0.4009 0.4525 0.045 Uiso 1 1 calc GR . . .
H43B H 0.7852 0.3372 0.5030 0.045 Uiso 1 1 calc GR . . .
H43C H 0.7664 0.2732 0.4533 0.045 Uiso 1 1 calc GR . . .
C69 C 0.9219(2) 0.7191(2) 0.19035(10) 0.0323(5) Uani 1 1 d . . . .
H69A H 0.8769 0.6767 0.2160 0.048 Uiso 1 1 calc GR . . .
H69B H 0.9063 0.7931 0.2042 0.048 Uiso 1 1 calc GR . . .
H69C H 1.0044 0.6885 0.1857 0.048 Uiso 1 1 calc GR . . .
C9 C 0.5094(2) 0.5131(2) 0.37116(9) 0.0289(5) Uani 1 1 d . . . .
C38 C 1.1627(2) 0.2980(2) 0.38999(11) 0.0286(5) Uani 1 1 d . . . .
H38 H 1.2427 0.2898 0.3742 0.034 Uiso 1 1 calc R . . .
C57 C 0.3049(2) 0.7481(2) 0.11557(10) 0.0277(5) Uani 1 1 d . . . .
H57A H 0.2492 0.7092 0.1373 0.042 Uiso 1 1 calc GR . . .
H57B H 0.3083 0.7364 0.0773 0.042 Uiso 1 1 calc GR . . .
H57C H 0.2806 0.8248 0.1248 0.042 Uiso 1 1 calc GR . . .
C61 C 1.0286(2) 0.4301(2) 0.08007(11) 0.0327(5) Uani 1 1 d . . . .
H61 H 1.1038 0.3867 0.0721 0.039 Uiso 1 1 calc R . . .
C49 C 0.2150(2) 0.4959(2) 0.24715(11) 0.0325(5) Uani 1 1 d . . . .
H49 H 0.1986 0.4261 0.2468 0.039 Uiso 1 1 calc R . . .
C29 C 0.5893(3) 0.0401(2) 0.19214(11) 0.0339(6) Uani 1 1 d . . . .
C62 C 1.0113(2) 0.5347(2) 0.10147(10) 0.0297(5) Uani 1 1 d . . . .
H62 H 1.0752 0.5611 0.1079 0.036 Uiso 1 1 calc R . . .
C33 C 0.9010(2) 0.0658(2) 0.19513(11) 0.0323(5) Uani 1 1 d . . . .
H33A H 0.9225 0.1337 0.2019 0.048 Uiso 1 1 calc GR . . .
H33B H 0.9283 0.0457 0.1568 0.048 Uiso 1 1 calc GR . . .
H33C H 0.9363 0.0099 0.2166 0.048 Uiso 1 1 calc GR . . .
C47 C 0.1666(2) 0.6771(2) 0.28602(11) 0.0343(6) Uani 1 1 d . . . .
H47 H 0.1178 0.7287 0.3118 0.041 Uiso 1 1 calc R . . .
C42 C 1.1411(2) 0.2061(2) 0.30486(10) 0.0302(5) Uani 1 1 d . . . .
H42A H 1.1411 0.1294 0.3082 0.045 Uiso 1 1 calc GR . . .
H42B H 1.2205 0.2166 0.2918 0.045 Uiso 1 1 calc GR . . .
H42C H 1.0944 0.2362 0.2794 0.045 Uiso 1 1 calc GR . . .
C72 C 0.3014(2) 0.8556(2) 0.30538(11) 0.0345(5) Uani 1 1 d . . . .
H72A H 0.2340 0.8512 0.3343 0.052 Uiso 1 1 calc GR . . .
H72B H 0.3154 0.9288 0.3041 0.052 Uiso 1 1 calc GR . . .
H72C H 0.3692 0.8061 0.3122 0.052 Uiso 1 1 calc GR . . .
C68 C 0.9619(2) 0.7825(2) 0.09287(11) 0.0350(5) Uani 1 1 d . . . .
H68A H 1.0437 0.7492 0.0879 0.052 Uiso 1 1 calc GR . . .
H68B H 0.9495 0.8565 0.1063 0.052 Uiso 1 1 calc GR . . .
H68C H 0.9389 0.7821 0.0584 0.052 Uiso 1 1 calc GR . . .
C75 C 0.3938(3) 0.3187(2) 0.18573(13) 0.0369(6) Uani 1 1 d . . . .
H75A H 0.4174 0.3141 0.2202 0.055 Uiso 1 1 calc GR . . .
H75B H 0.4511 0.2701 0.1591 0.055 Uiso 1 1 calc GR . . .
H75C H 0.3185 0.2981 0.1904 0.055 Uiso 1 1 calc GR . . .
C10 C 0.5061(2) 0.4466(3) 0.42274(11) 0.0393(6) Uani 1 1 d . . . .
H10A H 0.4997 0.3734 0.4147 0.059 Uiso 1 1 calc GR . . .
H10B H 0.4395 0.4795 0.4509 0.059 Uiso 1 1 calc GR . . .
H10C H 0.5772 0.4449 0.4353 0.059 Uiso 1 1 calc GR . . .
C48 C 0.1437(2) 0.5733(3) 0.28553(12) 0.0389(6) Uani 1 1 d . . . .
H48 H 0.0805 0.5552 0.3109 0.047 Uiso 1 1 calc R . . .
C77 C 0.6477(3) 0.0732(3) 0.48079(12) 0.0454(7) Uani 1 1 d . . . .
H77 H 0.6810 0.0803 0.4438 0.054 Uiso 1 1 calc R . . .
C34 C 0.5145(2) 0.1845(2) 0.33191(13) 0.0410(6) Uani 1 1 d . . . .
H34A H 0.5489 0.1503 0.3608 0.062 Uiso 1 1 calc GR . . .
H34B H 0.4344 0.1751 0.3376 0.062 Uiso 1 1 calc GR . . .
H34C H 0.5162 0.2612 0.3321 0.062 Uiso 1 1 calc GR . . .
C71 C 0.1699(3) 0.9049(2) 0.23946(13) 0.0413(6) Uani 1 1 d . . . .
H71A H 0.1511 0.8820 0.2065 0.062 Uiso 1 1 calc GR . . .
H71B H 0.1870 0.9770 0.2351 0.062 Uiso 1 1 calc GR . . .
H71C H 0.1039 0.9055 0.2699 0.062 Uiso 1 1 calc GR . . .
C74 C 0.3400(3) 0.4460(2) 0.11288(12) 0.0423(7) Uani 1 1 d . . . .
H74A H 0.2610 0.4330 0.1203 0.063 Uiso 1 1 calc GR . . .
H74B H 0.3900 0.3932 0.0860 0.063 Uiso 1 1 calc GR . . .
H74C H 0.3407 0.5182 0.0991 0.063 Uiso 1 1 calc GR . . .
C78 C 0.7064(3) 0.0016(3) 0.51319(14) 0.0469(7) Uani 1 1 d . . . .
H78 H 0.7790 -0.0421 0.4976 0.056 Uiso 1 1 calc R . . .
C44 C 1.2016(3) 0.3757(3) 0.47534(14) 0.0442(7) Uani 1 1 d . . . .
H44A H 1.2357 0.4347 0.4580 0.066 Uiso 1 1 calc GR . . .
H44B H 1.2630 0.3138 0.4770 0.066 Uiso 1 1 calc GR . . .
H44C H 1.1580 0.3983 0.5119 0.066 Uiso 1 1 calc GR . . .
C66 C 0.6929(3) 0.4337(3) 0.01683(13) 0.0448(7) Uani 1 1 d . . . .
H66A H 0.6740 0.5118 0.0143 0.067 Uiso 1 1 calc GR . . .
H66B H 0.6278 0.4030 0.0119 0.067 Uiso 1 1 calc GR . . .
H66C H 0.7615 0.4047 -0.0112 0.067 Uiso 1 1 calc GR . . .
C65 C 0.7327(3) 0.2817(2) 0.08019(14) 0.0488(8) Uani 1 1 d . . . .
H65A H 0.7946 0.2452 0.0509 0.073 Uiso 1 1 calc GR . . .
H65B H 0.6604 0.2592 0.0791 0.073 Uiso 1 1 calc GR . . .
H65C H 0.7528 0.2630 0.1148 0.073 Uiso 1 1 calc GR . . .
C32 C 0.5269(4) -0.0077(3) 0.15457(16) 0.0537(9) Uani 1 1 d . . . .
H32A H 0.5326 0.0320 0.1211 0.081 Uiso 1 1 calc GR . . .
H32B H 0.4455 -0.0022 0.1724 0.081 Uiso 1 1 calc GR . . .
H32C H 0.5631 -0.0831 0.1463 0.081 Uiso 1 1 calc GR . . .
C76 C 0.5393(3) 0.1330(3) 0.50493(14) 0.0461(7) Uani 1 1 d . . . .
C85 C 0.8883(3) -0.0728(3) -0.04774(16) 0.0540(9) Uani 1 1 d . . . .
H85 H 0.9677 -0.0877 -0.0468 0.065 Uiso 0.476(7) 1 calc R P A 2
C88 C 0.6550(3) -0.0242(3) -0.05212(15) 0.0481(7) Uani 1 1 d . . . .
H88 H 0.5756 -0.0073 -0.0530 0.058 Uiso 1 1 calc R . . .
C84 C 0.8518(3) -0.1245(3) -0.08764(15) 0.0517(8) Uani 1 1 d . . . .
H84 H 0.9053 -0.1751 -0.1124 0.062 Uiso 1 1 calc R . . .
C81 C 0.4878(3) 0.1258(3) 0.55993(14) 0.0503(8) Uani 1 1 d . . . .
H81 H 0.4137 0.1674 0.5751 0.060 Uiso 1 1 calc R . . .
C83 C 0.7331(3) -0.0990(3) -0.08991(14) 0.0522(8) Uani 1 1 d . . . .
H83 H 0.7067 -0.1320 -0.1166 0.063 Uiso 1 1 calc R . . .
C87 C 0.6953(3) 0.0245(3) -0.01342(16) 0.0508(8) Uani 1 1 d . . . .
H87 H 0.6426 0.0761 0.0111 0.061 Uiso 0.524(7) 1 calc R P A 1
C80 C 0.5476(3) 0.0567(3) 0.59138(13) 0.0528(8) Uani 1 1 d . . . .
H80 H 0.5144 0.0509 0.6285 0.063 Uiso 1 1 calc R . . .
C11 C 0.3992(3) 0.5139(3) 0.34976(12) 0.0516(9) Uani 1 1 d . . . .
H11A H 0.4039 0.5534 0.3162 0.077 Uiso 1 1 calc GR . . .
H11B H 0.3312 0.5487 0.3766 0.077 Uiso 1 1 calc GR . . .
H11C H 0.3928 0.4401 0.3429 0.077 Uiso 1 1 calc GR . . .
C12 C 0.5192(4) 0.6296(3) 0.38386(16) 0.0608(10) Uani 1 1 d . . . .
H12A H 0.5820 0.6277 0.4025 0.091 Uiso 1 1 calc GR . . .
H12B H 0.4464 0.6667 0.4069 0.091 Uiso 1 1 calc GR . . .
H12C H 0.5352 0.6679 0.3502 0.091 Uiso 1 1 calc GR . . .
C79 C 0.6581(3) -0.0054(4) 0.56839(15) 0.0569(9) Uani 1 1 d . . . .
H79 H 0.6993 -0.0515 0.5902 0.068 Uiso 1 1 calc R . . .
C86 C 0.8110(3) -0.0003(3) -0.00963(17) 0.0541(8) Uani 1 1 d . . . .
H86 H 0.8362 0.0310 0.0180 0.065 Uiso 1 1 calc R . . .
F89 F 0.9977(4) -0.0917(4) -0.0462(2) 0.0729(16) Uani 0.524(7) 1 d . P A 1
F90 F 0.6215(5) 0.0969(4) 0.0161(2) 0.0733(18) Uani 0.476(7) 1 d . P A 2

loop_
_atom_site_aniso_label
_atom_site_aniso_U_11
_atom_site_aniso_U_22
_atom_site_aniso_U_33
_atom_site_aniso_U_23
_atom_site_aniso_U_13
_atom_site_aniso_U_12
Ga1 0.01266(12) 0.01721(13) 0.01473(12) 0.00082(9) -0.00295(9) -0.00102(9)
Co2 0.01640(17) 0.01383(17) 0.02032(17) 0.00352(12) -0.00629(13) -0.00398(12)
Cl3 0.0222(2) 0.0245(2) 0.0249(2) -0.00491(19) -0.00561(18) -0.00507(19)
P4 0.0201(2) 0.0162(2) 0.0172(2) 0.00210(18) -0.00280(19) -0.00197(19)
P5 0.0178(2) 0.0186(2) 0.0195(2) 0.00256(18) -0.00554(18) -0.00275(19)
P6 0.0222(3) 0.0210(3) 0.0190(3) 0.00384(19) -0.00108(19) 0.0019(2)
P8 0.0340(3) 0.0168(3) 0.0373(3) 0.0036(2) -0.0189(3) -0.0081(2)
P7 0.0178(3) 0.0271(3) 0.0442(4) 0.0146(3) -0.0071(2) -0.0081(2)
N35 0.0157(8) 0.0172(8) 0.0193(8) 0.0021(6) -0.0045(6) -0.0037(6)
N25 0.0164(8) 0.0172(8) 0.0187(8) 0.0030(6) -0.0038(6) -0.0039(6)
N51 0.0130(8) 0.0185(8) 0.0203(8) -0.0005(6) -0.0052(6) -0.0005(6)
N55 0.0157(8) 0.0224(9) 0.0164(8) 0.0007(6) -0.0015(6) -0.0008(7)
C23 0.0166(9) 0.0152(9) 0.0174(9) 0.0006(7) -0.0015(7) -0.0034(7)
C58 0.0189(10) 0.0251(11) 0.0144(9) 0.0017(8) -0.0006(7) 0.0006(8)
C13 0.0171(9) 0.0172(10) 0.0161(9) 0.0016(7) 0.0003(7) -0.0032(7)
C15 0.0171(9) 0.0175(10) 0.0169(9) 0.0025(7) -0.0001(7) -0.0023(7)
C24 0.0151(9) 0.0193(10) 0.0160(9) 0.0020(7) -0.0027(7) -0.0020(7)
C36 0.0189(10) 0.0165(9) 0.0229(10) 0.0064(8) -0.0088(8) -0.0059(8)
C26 0.0217(10) 0.0142(9) 0.0218(10) 0.0046(7) -0.0088(8) -0.0054(8)
C14 0.0168(9) 0.0185(10) 0.0155(9) 0.0003(7) 0.0015(7) -0.0020(7)
C16 0.0221(10) 0.0221(10) 0.0186(10) 0.0024(8) -0.0041(8) -0.0029(8)
C52 0.0215(10) 0.0184(10) 0.0233(10) -0.0012(8) -0.0091(8) 0.0002(8)
C22 0.0193(9) 0.0200(10) 0.0203(10) 0.0012(8) -0.0026(8) -0.0048(8)
C27 0.0313(12) 0.0196(10) 0.0225(10) 0.0033(8) -0.0074(9) -0.0059(9)
C21 0.0231(10) 0.0180(10) 0.0230(10) 0.0001(8) 0.0000(8) -0.0074(8)
C19 0.0216(10) 0.0187(10) 0.0171(9) 0.0026(7) 0.0017(8) -0.0018(8)
C59 0.0259(11) 0.0267(11) 0.0148(9) -0.0004(8) -0.0022(8) 0.0000(9)
C41 0.0217(10) 0.0192(10) 0.0225(10) 0.0038(8) -0.0065(8) -0.0045(8)
C45 0.0129(9) 0.0246(11) 0.0240(10) 0.0005(8) -0.0065(8) -0.0017(8)
C54 0.0251(11) 0.0244(11) 0.0162(9) 0.0003(8) -0.0042(8) -0.0031(8)
C20 0.0239(10) 0.0159(10) 0.0231(10) 0.0040(8) 0.0011(8) -0.0026(8)
C17 0.0241(11) 0.0287(11) 0.0203(10) 0.0048(8) -0.0073(8) 0.0000(9)
C63 0.0179(10) 0.0304(12) 0.0175(10) 0.0015(8) 0.0001(8) -0.0012(8)
C67 0.0188(10) 0.0296(12) 0.0270(11) 0.0004(9) -0.0013(8) -0.0046(9)
C31 0.0221(10) 0.0179(10) 0.0366(12) 0.0034(9) -0.0093(9) -0.0052(8)
C18 0.0275(11) 0.0195(10) 0.0220(10) 0.0061(8) -0.0042(8) 0.0008(8)
C37 0.0200(10) 0.0197(10) 0.0288(11) 0.0042(8) -0.0044(8) -0.0034(8)
C50 0.0169(10) 0.0247(11) 0.0310(11) 0.0012(9) -0.0088(8) -0.0036(8)
C40 0.0289(11) 0.0212(10) 0.0240(10) 0.0020(8) -0.0105(9) -0.0066(9)
C46 0.0150(9) 0.0295(12) 0.0279(11) -0.0012(9) -0.0056(8) -0.0007(8)
C64 0.0307(12) 0.0277(12) 0.0233(11) -0.0060(9) -0.0029(9) -0.0028(9)
C53 0.0261(11) 0.0244(11) 0.0205(10) 0.0044(8) -0.0079(8) 0.0000(9)
C70 0.0217(11) 0.0247(11) 0.0325(12) -0.0061(9) -0.0029(9) 0.0021(9)
C60 0.0321(12) 0.0281(12) 0.0241(11) -0.0055(9) -0.0011(9) 0.0049(10)
C56 0.0292(12) 0.0430(14) 0.0208(11) 0.0103(10) -0.0016(9) -0.0016(10)
C73 0.0212(10) 0.0228(11) 0.0323(12) -0.0009(9) -0.0104(9) -0.0043(8)
F82 0.0922(19) 0.0791(18) 0.0894(19) 0.0257(15) -0.0074(15) -0.0038(15)
C28 0.0498(15) 0.0244(11) 0.0234(11) 0.0026(9) -0.0144(10) -0.0086(10)
C39 0.0269(11) 0.0270(12) 0.0384(13) 0.0055(10) -0.0167(10) -0.0097(9)
C30 0.0254(11) 0.0217(11) 0.0573(16) 0.0090(11) -0.0219(11) -0.0079(9)
C43 0.0234(11) 0.0414(14) 0.0256(11) -0.0024(10) -0.0032(9) -0.0084(10)
C69 0.0286(12) 0.0401(14) 0.0281(12) -0.0041(10) -0.0050(9) -0.0075(10)
C9 0.0311(12) 0.0265(12) 0.0207(10) 0.0026(9) 0.0044(9) 0.0029(9)
C38 0.0160(10) 0.0295(12) 0.0414(13) 0.0054(10) -0.0071(9) -0.0067(9)
C57 0.0219(11) 0.0324(12) 0.0286(11) 0.0025(9) -0.0107(9) 0.0010(9)
C61 0.0209(11) 0.0382(14) 0.0304(12) -0.0041(10) 0.0005(9) 0.0079(10)
C49 0.0230(11) 0.0343(13) 0.0416(14) 0.0004(11) -0.0057(10) -0.0112(10)
C29 0.0508(16) 0.0202(11) 0.0421(14) 0.0083(10) -0.0316(12) -0.0109(10)
C62 0.0179(10) 0.0395(13) 0.0280(11) -0.0010(10) -0.0010(9) -0.0012(9)
C33 0.0314(12) 0.0291(12) 0.0308(12) -0.0040(10) 0.0039(10) -0.0046(10)
C47 0.0167(10) 0.0436(15) 0.0384(13) -0.0089(11) 0.0008(9) -0.0027(10)
C42 0.0204(11) 0.0339(13) 0.0326(12) 0.0011(10) -0.0006(9) -0.0029(9)
C72 0.0292(12) 0.0364(14) 0.0347(13) -0.0110(10) -0.0032(10) -0.0026(10)
C68 0.0291(12) 0.0373(14) 0.0379(14) 0.0059(11) -0.0023(10) -0.0114(10)
C75 0.0386(14) 0.0243(12) 0.0489(16) 0.0013(11) -0.0119(12) -0.0070(10)
C10 0.0284(12) 0.0563(17) 0.0252(12) 0.0078(11) 0.0008(10) 0.0021(12)
C48 0.0200(11) 0.0511(16) 0.0437(15) -0.0020(12) 0.0037(10) -0.0144(11)
C77 0.0444(16) 0.0559(18) 0.0349(14) -0.0049(13) 0.0059(12) -0.0240(14)
C34 0.0269(12) 0.0382(15) 0.0526(17) -0.0095(12) 0.0080(11) -0.0121(11)
C71 0.0340(14) 0.0366(15) 0.0457(16) -0.0095(12) -0.0084(12) 0.0114(11)
C74 0.0523(17) 0.0357(14) 0.0410(15) -0.0084(11) -0.0259(13) 0.0049(12)
C78 0.0305(14) 0.0602(19) 0.0478(17) -0.0138(14) 0.0014(12) -0.0138(13)
C44 0.0345(14) 0.0540(18) 0.0536(17) -0.0029(14) -0.0228(13) -0.0161(13)
C66 0.0516(17) 0.0528(18) 0.0385(15) 0.0029(13) -0.0244(13) -0.0145(14)
C65 0.073(2) 0.0342(15) 0.0510(17) 0.0021(13) -0.0325(16) -0.0188(14)
C32 0.078(2) 0.0396(16) 0.066(2) 0.0081(14) -0.0529(19) -0.0229(16)
C76 0.0495(17) 0.0356(15) 0.0500(17) -0.0007(13) 0.0015(14) -0.0148(13)
C85 0.0414(17) 0.059(2) 0.067(2) 0.0285(17) -0.0162(15) -0.0208(15)
C88 0.0447(17) 0.0464(17) 0.0593(19) 0.0088(14) -0.0268(15) -0.0065(13)
C84 0.0520(18) 0.0494(18) 0.0499(18) 0.0108(14) -0.0006(14) -0.0139(15)
C81 0.0456(17) 0.0425(16) 0.0542(19) -0.0157(14) 0.0145(14) -0.0161(13)
C83 0.057(2) 0.061(2) 0.0460(17) 0.0112(15) -0.0248(15) -0.0156(16)
C87 0.0522(18) 0.0423(17) 0.060(2) 0.0096(15) -0.0215(16) -0.0055(14)
C80 0.0499(18) 0.078(2) 0.0315(14) -0.0063(15) 0.0053(13) -0.0310(17)
C11 0.0271(13) 0.086(2) 0.0313(14) -0.0015(14) -0.0022(11) 0.0098(14)
C12 0.066(2) 0.0340(16) 0.063(2) -0.0146(15) 0.0242(18) -0.0058(15)
C79 0.0447(17) 0.082(3) 0.0488(18) -0.0001(17) -0.0050(14) -0.0296(17)
C86 0.0545(19) 0.0457(18) 0.076(2) 0.0105(16) -0.0330(18) -0.0216(15)
F89 0.048(2) 0.084(3) 0.091(3) 0.003(3) -0.021(2) -0.017(2)
F90 0.084(4) 0.066(3) 0.073(3) -0.015(2) -0.025(3) -0.011(3)

loop_
_atom_type_symbol
_atom_type_description
_atom_type_scat_dispersion_real
_atom_type_scat_dispersion_imag
_atom_type_scat_source
C C 0.0181 0.0091 'International Tables Vol C Tables 4.2.6.8 and 6.1.1.4'
H H 0.0000 0.0000 'International Tables Vol C Tables 4.2.6.8 and 6.1.1.4'
Cl Cl 0.3639 0.7018 'International Tables Vol C Tables 4.2.6.8 and 6.1.1.4'
Co Co -2.3653 3.6143 'International Tables Vol C Tables 4.2.6.8 and 6.1.1.4'
F F 0.0727 0.0534 'International Tables Vol C Tables 4.2.6.8 and 6.1.1.4'
Ga Ga -1.2846 0.7763 'International Tables Vol C Tables 4.2.6.8 and 6.1.1.4'
N N 0.0311 0.0180 'International Tables Vol C Tables 4.2.6.8 and 6.1.1.4'
P P 0.2955 0.4335 'International Tables Vol C Tables 4.2.6.8 and 6.1.1.4'

loop_
_exptl_crystal_face_index_h
_exptl_crystal_face_index_k
_exptl_crystal_face_index_l
_exptl_crystal_face_perp_dist
5 3 2 0.2262
0 5 4 0.1044
2 0 5 0.1547
4 -2 5 0.1891
0 5 -2 0.1058
-3 0 -5 0.1961
5 -3 4 0.2107
3 -5 -3 0.2392
1 -1 5 0.1367
0 0 1 0.0887
-5 4 2 0.1435
0 0 -1 0.1086
-5 -5 -2 0.1347
-2 2 -5 0.1773
-1 5 0 0.1079
5 -3 2 0.2280
-8 -2 -3 0.1727
-1 7 -8 0.1217
-4 -3 11 0.1385
-2 -1 14 0.1045
-1 3 -15 0.1317
-4 -2 11 0.1260
1 -5 12 0.1696
-2 -4 13 0.1443
5 1 15 0.1483
0 5 12 0.1068
6 1 12 0.1755
6 -3 6 0.2001

loop_
_geom_angle_atom_site_label_1
_geom_angle_atom_site_label_2
_geom_angle_atom_site_label_3
_geom_angle
Cl3 Ga1 P5 115.71(2)
N51 Ga1 Cl3 106.13(5)
N51 Ga1 P5 112.53(5)
N55 Ga1 Cl3 106.91(6)
N55 Ga1 P5 116.77(6)
N55 Ga1 N51 96.72(7)
P4 Co2 P6 79.42(2)
P4 Co2 P8 55.05(2)
P4 Co2 P7 89.08(2)
P6 Co2 P8 91.07(2)
P6 Co2 P7 54.58(2)
P7 Co2 P8 53.77(2)
N35 Co2 P4 133.18(5)
N35 Co2 P6 144.80(5)
N35 Co2 P8 98.50(5)
N35 Co2 P7 105.55(5)
N25 Co2 P4 115.37(5)
N25 Co2 P6 94.08(5)
N25 Co2 P8 168.01(6)
N25 Co2 P7 137.22(6)
N25 Co2 N35 83.44(7)
P5 P4 Co2 97.13(3)
P8 P4 Co2 65.83(2)
P8 P4 P5 118.05(3)
C9 P4 Co2 140.64(8)
C9 P4 P5 115.41(8)
C9 P4 P8 112.06(9)
P4 P5 Ga1 115.83(3)
P4 P5 P6 84.48(3)
P6 P5 Ga1 112.61(3)
P5 P6 Co2 92.73(2)
P7 P6 Co2 62.86(2)
P7 P6 P5 113.06(3)
P4 P8 Co2 59.12(2)
P7 P8 Co2 62.24(2)
P7 P8 P4 97.55(3)
P6 P7 Co2 62.57(2)
P8 P7 Co2 63.99(2)
P8 P7 P6 103.68(3)
C24 N35 Co2 112.04(14)
C24 N35 C36 116.87(17)
C36 N35 Co2 130.98(13)
C23 N25 Co2 113.11(14)
C23 N25 C26 115.81(17)
C26 N25 Co2 130.87(13)
C52 N51 Ga1 120.36(14)
C52 N51 C45 121.01(17)
C45 N51 Ga1 118.50(13)
C58 N55 Ga1 119.76(13)
C54 N55 Ga1 119.78(14)
C54 N55 C58 120.45(17)
N25 C23 C13 134.60(19)
N25 C23 C24 115.96(18)
C24 C23 C13 109.42(17)
C59 C58 N55 117.4(2)
C63 C58 N55 120.6(2)
C63 C58 C59 121.9(2)
C14 C13 C23 104.39(18)
C22 C13 C23 136.5(2)
C22 C13 C14 119.16(19)
C14 C15 C24 105.01(17)
C16 C15 C24 136.1(2)
C16 C15 C14 118.86(19)
N35 C24 C23 115.42(18)
N35 C24 C15 136.45(19)
C23 C24 C15 108.11(18)
C41 C36 N35 119.89(19)
C41 C36 C37 121.0(2)
C37 C36 N35 119.06(19)
C27 C26 N25 118.53(19)
C31 C26 N25 120.0(2)
C31 C26 C27 121.3(2)
C15 C14 C13 113.05(18)
C19 C14 C13 123.1(2)
C19 C14 C15 123.9(2)
C15 C16 H16 120.9
C15 C16 C17 118.1(2)
C17 C16 H16 120.9
N51 C52 C53 123.70(19)
N51 C52 C57 120.2(2)
C53 C52 C57 116.10(19)
C13 C22 H22 120.9
C13 C22 C21 118.3(2)
C21 C22 H22 120.9
C26 C27 C33 121.2(2)
C28 C27 C26 118.3(2)
C28 C27 C33 120.5(2)
C22 C21 H21 118.8
C20 C21 C22 122.5(2)
C20 C21 H21 118.8
C14 C19 C20 116.7(2)
C14 C19 C18 115.8(2)
C20 C19 C18 127.4(2)
C58 C59 C64 121.7(2)
C60 C59 C58 117.8(2)
C60 C59 C64 120.5(2)
C36 C41 C40 118.6(2)
C36 C41 C43 121.4(2)
C40 C41 C43 119.9(2)
C50 C45 N51 118.62(19)
C46 C45 N51 120.02(19)
C46 C45 C50 121.3(2)
N55 C54 C53 124.1(2)
N55 C54 C56 119.2(2)
C53 C54 C56 116.7(2)
C21 C20 C19 120.30(19)
C21 C20 H20 119.9
C19 C20 H20 119.9
C16 C17 H17 118.7
C18 C17 C16 122.6(2)
C18 C17 H17 118.7
C58 C63 C67 123.96(19)
C58 C63 C62 117.7(2)
C62 C63 C67 118.3(2)
C63 C67 H67 108.1
C63 C67 C69 111.7(2)
C63 C67 C68 111.1(2)
C69 C67 H67 108.1
C69 C67 C68 109.8(2)
C68 C67 H67 108.1
C26 C31 C30 118.0(2)
C26 C31 C34 121.1(2)
C30 C31 C34 120.8(2)
C19 C18 H18 119.7
C17 C18 C19 120.7(2)
C17 C18 H18 119.7
C36 C37 C42 121.1(2)
C38 C37 C36 118.2(2)
C38 C37 C42 120.6(2)
C45 C50 C73 121.4(2)
C49 C50 C45 118.1(2)
C49 C50 C73 120.5(2)
C41 C40 H40 119.1
C39 C40 C41 121.9(2)
C39 C40 H40 119.1
C45 C46 C70 123.4(2)
C47 C46 C45 117.7(2)
C47 C46 C70 118.9(2)
C59 C64 H64 107.3
C59 C64 C66 111.3(2)
C66 C64 H64 107.3
C65 C64 C59 113.8(2)
C65 C64 H64 107.3
C65 C64 C66 109.6(2)
C52 C53 H53 115.7
C54 C53 C52 128.6(2)
C54 C53 H53 115.7
C46 C70 H70 108.2
C46 C70 C72 112.0(2)
C46 C70 C71 110.8(2)
C72 C70 H70 108.2
C72 C70 C71 109.3(2)
C71 C70 H70 108.2
C59 C60 H60 119.4
C61 C60 C59 121.1(2)
C61 C60 H60 119.4
C54 C56 H56A 109.5
C54 C56 H56B 109.5
C54 C56 H56C 109.5
H56A C56 H56B 109.5
H56A C56 H56C 109.5
H56B C56 H56C 109.5
C50 C73 H73 107.3
C50 C73 C75 113.2(2)
C50 C73 C74 111.36(19)
C75 C73 H73 107.3
C74 C73 H73 107.3
C74 C73 C75 110.0(2)
C27 C28 H28 119.0
C29 C28 C27 122.0(2)
C29 C28 H28 119.0
C40 C39 C44 120.8(2)
C38 C39 C40 117.9(2)
C38 C39 C44 121.2(2)
C31 C30 H30 119.0
C29 C30 C31 122.0(2)
C29 C30 H30 119.0
C41 C43 H43A 109.5
C41 C43 H43B 109.5
C41 C43 H43C 109.5
H43A C43 H43B 109.5
H43A C43 H43C 109.5
H43B C43 H43C 109.5
C67 C69 H69A 109.5
C67 C69 H69B 109.5
C67 C69 H69C 109.5
H69A C69 H69B 109.5
H69A C69 H69C 109.5
H69B C69 H69C 109.5
C10 C9 P4 108.71(17)
C10 C9 C11 110.2(2)
C10 C9 C12 109.5(3)
C11 C9 P4 108.94(18)
C11 C9 C12 110.2(3)
C12 C9 P4 109.16(19)
C37 C38 H38 118.9
C39 C38 C37 122.3(2)
C39 C38 H38 118.9
C52 C57 H57A 109.5
C52 C57 H57B 109.5
C52 C57 H57C 109.5
H57A C57 H57B 109.5
H57A C57 H57C 109.5
H57B C57 H57C 109.5
C60 C61 H61 119.9
C62 C61 C60 120.3(2)
C62 C61 H61 119.9
C50 C49 H49 119.3
C48 C49 C50 121.3(2)
C48 C49 H49 119.3
C28 C29 C30 118.5(2)
C28 C29 C32 120.7(3)
C30 C29 C32 120.9(3)
C63 C62 H62 119.5
C61 C62 C63 121.1(2)
C61 C62 H62 119.5
C27 C33 H33A 109.5
C27 C33 H33B 109.5
C27 C33 H33C 109.5
H33A C33 H33B 109.5
H33A C33 H33C 109.5
H33B C33 H33C 109.5
C46 C47 H47 119.1
C48 C47 C46 121.8(2)
C48 C47 H47 119.1
C37 C42 H42A 109.5
C37 C42 H42B 109.5
C37 C42 H42C 109.5
H42A C42 H42B 109.5
H42A C42 H42C 109.5
H42B C42 H42C 109.5
C70 C72 H72A 109.5
C70 C72 H72B 109.5
C70 C72 H72C 109.5
H72A C72 H72B 109.5
H72A C72 H72C 109.5
H72B C72 H72C 109.5
C67 C68 H68A 109.5
C67 C68 H68B 109.5
C67 C68 H68C 109.5
H68A C68 H68B 109.5
H68A C68 H68C 109.5
H68B C68 H68C 109.5
C73 C75 H75A 109.5
C73 C75 H75B 109.5
C73 C75 H75C 109.5
H75A C75 H75B 109.5
H75A C75 H75C 109.5
H75B C75 H75C 109.5
C9 C10 H10A 109.5
C9 C10 H10B 109.5
C9 C10 H10C 109.5
H10A C10 H10B 109.5
H10A C10 H10C 109.5
H10B C10 H10C 109.5
C49 C48 H48 120.1
C47 C48 C49 119.8(2)
C47 C48 H48 120.1
C78 C77 H77 121.1
C76 C77 H77 121.1
C76 C77 C78 117.9(3)
C31 C34 H34A 109.5
C31 C34 H34B 109.5
C31 C34 H34C 109.5
H34A C34 H34B 109.5
H34A C34 H34C 109.5
H34B C34 H34C 109.5
C70 C71 H71A 109.5
C70 C71 H71B 109.5
C70 C71 H71C 109.5
H71A C71 H71B 109.5
H71A C71 H71C 109.5
H71B C71 H71C 109.5
C73 C74 H74A 109.5
C73 C74 H74B 109.5
C73 C74 H74C 109.5
H74A C74 H74B 109.5
H74A C74 H74C 109.5
H74B C74 H74C 109.5
C77 C78 H78 119.7
C79 C78 C77 120.5(3)
C79 C78 H78 119.7
C39 C44 H44A 109.5
C39 C44 H44B 109.5
C39 C44 H44C 109.5
H44A C44 H44B 109.5
H44A C44 H44C 109.5
H44B C44 H44C 109.5
C64 C66 H66A 109.5
C64 C66 H66B 109.5
C64 C66 H66C 109.5
H66A C66 H66B 109.5
H66A C66 H66C 109.5
H66B C66 H66C 109.5
C64 C65 H65A 109.5
C64 C65 H65B 109.5
C64 C65 H65C 109.5
H65A C65 H65B 109.5
H65A C65 H65C 109.5
H65B C65 H65C 109.5
C29 C32 H32A 109.5
C29 C32 H32B 109.5
C29 C32 H32C 109.5
H32A C32 H32B 109.5
H32A C32 H32C 109.5
H32B C32 H32C 109.5
F82 C76 C77 119.3(3)
F82 C76 C81 118.0(3)
C77 C76 C81 122.7(3)
C84 C85 H85 119.0
C86 C85 H85 119.0
C86 C85 C84 122.1(3)
F89 C85 C84 119.8(4)
F89 C85 C86 118.1(4)
C83 C88 H88 120.2
C87 C88 H88 120.2
C87 C88 C83 119.6(3)
C85 C84 H84 120.7
C85 C84 C83 118.6(3)
C83 C84 H84 120.7
C76 C81 H81 120.7
C80 C81 C76 118.6(3)
C80 C81 H81 120.7
C88 C83 C84 119.5(3)
C88 C83 H83 120.2
C84 C83 H83 120.2
C88 C87 H87 118.9
C88 C87 C86 122.1(4)
C86 C87 H87 118.9
F90 C87 C88 115.5(4)
F90 C87 C86 122.2(4)
C81 C80 H80 119.8
C81 C80 C79 120.4(3)
C79 C80 H80 119.8
C9 C11 H11A 109.5
C9 C11 H11B 109.5
C9 C11 H11C 109.5
H11A C11 H11B 109.5
H11A C11 H11C 109.5
H11B C11 H11C 109.5
C9 C12 H12A 109.5
C9 C12 H12B 109.5
C9 C12 H12C 109.5
H12A C12 H12B 109.5
H12A C12 H12C 109.5
H12B C12 H12C 109.5
C78 C79 C80 119.8(4)
C78 C79 H79 120.1
C80 C79 H79 120.1
C85 C86 C87 118.0(3)
C85 C86 H86 121.0
C87 C86 H86 121.0

loop_
_geom_bond_atom_site_label_1
_geom_bond_atom_site_label_2
_geom_bond_distance
Ga1 Cl3 2.2008(5)
Ga1 P5 2.3428(6)
Ga1 N51 1.9619(16)
Ga1 N55 1.9431(17)
Co2 P4 2.2337(6)
Co2 P6 2.3319(6)
Co2 P8 2.3747(6)
Co2 P7 2.3381(6)
Co2 N35 1.9585(17)
Co2 N25 1.9068(18)
P4 P5 2.1414(7)
P4 P8 2.1334(8)
P4 C9 1.892(2)
P5 P6 2.1991(7)
P6 P7 2.1410(9)
P8 P7 2.1312(10)
N35 C24 1.318(3)
N35 C36 1.437(3)
N25 C23 1.327(3)
N25 C26 1.434(3)
N51 C52 1.333(3)
N51 C45 1.445(3)
N55 C58 1.448(3)
N55 C54 1.335(3)
C23 C13 1.465(3)
C23 C24 1.426(3)
C58 C59 1.407(3)
C58 C63 1.400(3)
C13 C14 1.425(3)
C13 C22 1.376(3)
C15 C24 1.473(3)
C15 C14 1.417(3)
C15 C16 1.376(3)
C36 C41 1.393(3)
C36 C37 1.404(3)
C26 C27 1.398(3)
C26 C31 1.394(3)
C14 C19 1.398(3)
C16 H16 0.9300
C16 C17 1.423(3)
C52 C53 1.400(3)
C52 C57 1.512(3)
C22 H22 0.9300
C22 C21 1.423(3)
C27 C28 1.391(3)
C27 C33 1.504(3)
C21 H21 0.9300
C21 C20 1.377(3)
C19 C20 1.420(3)
C19 C18 1.423(3)
C59 C64 1.521(3)
C59 C60 1.393(3)
C41 C40 1.398(3)
C41 C43 1.504(3)
C45 C50 1.411(3)
C45 C46 1.409(3)
C54 C53 1.396(3)
C54 C56 1.513(3)
C20 H20 0.9300
C17 H17 0.9300
C17 C18 1.370(4)
C63 C67 1.514(3)
C63 C62 1.402(3)
C67 H67 0.9800
C67 C69 1.535(3)
C67 C68 1.543(3)
C31 C30 1.398(3)
C31 C34 1.494(4)
C18 H18 0.9300
C37 C38 1.395(3)
C37 C42 1.504(3)
C50 C73 1.519(3)
C50 C49 1.393(3)
C40 H40 0.9300
C40 C39 1.390(3)
C46 C70 1.520(3)
C46 C47 1.396(4)
C64 H64 0.9800
C64 C66 1.530(4)
C64 C65 1.519(4)
C53 H53 0.9300
C70 H70 0.9800
C70 C72 1.526(4)
C70 C71 1.543(3)
C60 H60 0.9300
C60 C61 1.382(4)
C56 H56A 0.9600
C56 H56B 0.9600
C56 H56C 0.9600
C73 H73 0.9800
C73 C75 1.528(3)
C73 C74 1.526(3)
F82 C76 1.299(4)
C28 H28 0.9300
C28 C29 1.381(4)
C39 C38 1.389(4)
C39 C44 1.510(3)
C30 H30 0.9300
C30 C29 1.383(4)
C43 H43A 0.9600
C43 H43B 0.9600
C43 H43C 0.9600
C69 H69A 0.9600
C69 H69B 0.9600
C69 H69C 0.9600
C9 C10 1.517(3)
C9 C11 1.518(4)
C9 C12 1.525(4)
C38 H38 0.9300
C57 H57A 0.9600
C57 H57B 0.9600
C57 H57C 0.9600
C61 H61 0.9300
C61 C62 1.379(4)
C49 H49 0.9300
C49 C48 1.384(4)
C29 C32 1.512(3)
C62 H62 0.9300
C33 H33A 0.9600
C33 H33B 0.9600
C33 H33C 0.9600
C47 H47 0.9300
C47 C48 1.376(4)
C42 H42A 0.9600
C42 H42B 0.9600
C42 H42C 0.9600
C72 H72A 0.9600
C72 H72B 0.9600
C72 H72C 0.9600
C68 H68A 0.9600
C68 H68B 0.9600
C68 H68C 0.9600
C75 H75A 0.9600
C75 H75B 0.9600
C75 H75C 0.9600
C10 H10A 0.9600
C10 H10B 0.9600
C10 H10C 0.9600
C48 H48 0.9300
C77 H77 0.9300
C77 C78 1.386(5)
C77 C76 1.367(5)
C34 H34A 0.9600
C34 H34B 0.9600
C34 H34C 0.9600
C71 H71A 0.9600
C71 H71B 0.9600
C71 H71C 0.9600
C74 H74A 0.9600
C74 H74B 0.9600
C74 H74C 0.9600
C78 H78 0.9300
C78 C79 1.378(5)
C44 H44A 0.9600
C44 H44B 0.9600
C44 H44C 0.9600
C66 H66A 0.9600
C66 H66B 0.9600
C66 H66C 0.9600
C65 H65A 0.9600
C65 H65B 0.9600
C65 H65C 0.9600
C32 H32A 0.9600
C32 H32B 0.9600
C32 H32C 0.9600
C76 C81 1.382(5)
C85 H85 0.9300
C85 C84 1.385(6)
C85 C86 1.371(6)
C85 F89 1.284(5)
C88 H88 0.9300
C88 C83 1.386(5)
C88 C87 1.369(5)
C84 H84 0.9300
C84 C83 1.396(5)
C81 H81 0.9300
C81 C80 1.361(5)
C83 H83 0.9300
C87 H87 0.9300
C87 C86 1.371(5)
C87 F90 1.246(6)
C80 H80 0.9300
C80 C79 1.389(5)
C11 H11A 0.9600
C11 H11B 0.9600
C11 H11C 0.9600
C12 H12A 0.9600
C12 H12B 0.9600
C12 H12C 0.9600
C79 H79 0.9300
C86 H86 0.9300

loop_
_exptl_oxdiff_crystal_face_indexfrac_h
_exptl_oxdiff_crystal_face_indexfrac_k
_exptl_oxdiff_crystal_face_indexfrac_l
_exptl_oxdiff_crystal_face_x
_exptl_oxdiff_crystal_face_y
_exptl_oxdiff_crystal_face_z
5.0008 3.0010 1.9962 -0.1603 -0.6161 -0.2782
0.0013 5.0011 3.9984 -0.3411 -0.3686 0.4664
2.0006 0.0006 4.9999 -0.2982 -0.0776 -0.2011
4.0003 -1.9995 4.9998 -0.2519 -0.0607 -0.6033
0.0006 5.0005 -2.0029 0.0263 -0.4620 0.4407
-3.0006 -0.0007 -4.9994 0.2943 0.1553 0.3124
5.0000 -2.9997 3.9996 -0.1674 -0.0679 -0.8087
2.9989 -5.0009 -2.9998 0.2918 0.1510 -0.7959
1.0004 -0.9996 5.0010 -0.2830 0.0863 -0.1797
0.0001 0.0001 1.0002 -0.0612 0.0156 0.0043
-4.9992 4.0005 2.0012 -0.2192 0.0751 0.9243
-0.0001 -0.0001 -1.0002 0.0612 -0.0156 -0.0043
-5.0012 -5.0012 -1.9952 0.1988 0.7884 0.0985
-2.0002 1.9997 -5.0009 0.2598 -0.0948 0.3808
-0.9992 5.0007 -0.0019 -0.1001 -0.3532 0.5605
4.9998 -2.9999 1.9991 -0.0449 -0.0990 -0.8173
-7.6947 -1.5487 -2.7048 0.1651 0.6893 0.7054
-1.0062 6.8422 -7.8369 0.3441 -0.6334 0.6931
-3.7953 -3.2269 11.2095 -0.6391 0.7477 0.1805
-1.9101 -0.5334 14.4075 -0.8793 0.4190 0.2265
-1.1212 3.0211 -14.9300 0.8515 -0.4058 0.3321
-4.1433 -1.6685 11.3159 -0.6770 0.6421 0.3597
0.8777 -5.4136 11.7857 -0.6139 0.5818 -0.5335
-2.2275 -3.6497 12.8533 -0.7254 0.6879 -0.0249
4.7507 1.4685 14.6036 -0.9036 -0.2681 -0.3340
-0.3098 5.1277 11.5014 -0.8041 -0.2384 0.5446
6.3419 1.0264 11.9537 -0.7266 -0.3950 -0.5621
6.3877 -2.9163 5.9193 -0.2811 -0.1530 -0.9474
